data_4510901
loop_
_publ_author_name
'Leblanc, Nicolas'
'Allain, Magali'
'Mercier, Nicolas'
'Cariati, Elena'

_publ_section_title
;
 ProtonatedN,N&#x2032;-Dioxide-4,4&#x2032;-bipyridine, an Interesting
 Synthon for the Building of Polar H-Bonded Networks?
;
_journal_issue 12
_journal_name_full 'Crystal Growth &amp; Design'
_journal_page_first 5200
_journal_paper_doi 10.1021/cg201299n
_journal_volume 11
_journal_year 2011
_chemical_formula_moiety 'C50 H50 Bi4 Br18 N10 O12'
_chemical_formula_sum 'C50 H50 Bi4 Br18 N10 O12'
_chemical_formula_weight 3257.2
_space_group_IT_number 2
_symmetry_cell_setting triclinic
_symmetry_space_group_name_Hall '-P 1'
_symmetry_space_group_name_H-M 'P -1'
_audit_creation_date 2011-06-10T17:37:56-00:00
_audit_creation_method 'WinGX routine CIF_UPDATE'
_cell_angle_alpha 116.111(6)
_cell_angle_beta 99.342(8)
_cell_angle_gamma 91.892(6)
_cell_formula_units_Z 1
_cell_length_a 9.522(1)
_cell_length_b 15.1320(5)
_cell_length_c 15.646(2)
_cell_measurement_reflns_used 16128
_cell_measurement_temperature 293(2)
_cell_measurement_theta_max 32.01
_cell_measurement_theta_min 2.5
_cell_volume 1983.5(4)
_computing_cell_refinement 'Dirax/lsq (Duisenberg & Schreurs, 1989-2000)'
_computing_data_collection 'Collect (Nonius BV, 1997-2000)'
_computing_data_reduction 'EvalCCD (Duisenberg & Schreurs 1990-2000)'
_computing_molecular_graphics 'DIAMOND 3.2g (Crystal Impact GbR 2005)'
_computing_publication_material 'WinGX publication routines (Farrugia, 1999)'
_computing_structure_refinement 'SHELXL-97 (Sheldrick, 1997)'
_computing_structure_solution 'SHELXS-97 (Sheldrick, 1997)'
_diffrn_ambient_temperature 293(2)
_diffrn_detector_area_resol_mean 9
_diffrn_measured_fraction_theta_full 0.987
_diffrn_measured_fraction_theta_max 0.97
_diffrn_measurement_device_type KappaCCD
_diffrn_measurement_method CCD
_diffrn_radiation_monochromator 'horizontally mounted graphite crystal'
_diffrn_radiation_probe x-ray
_diffrn_radiation_type MoK\a
_diffrn_radiation_wavelength 0.71073
_diffrn_reflns_av_R_equivalents 0.1158
_diffrn_reflns_limit_h_max 13
_diffrn_reflns_limit_h_min -14
_diffrn_reflns_limit_k_max 22
_diffrn_reflns_limit_k_min -22
_diffrn_reflns_limit_l_max 23
_diffrn_reflns_limit_l_min -23
_diffrn_reflns_number 77529
_diffrn_reflns_theta_full 30
_diffrn_reflns_theta_max 32.01
_diffrn_reflns_theta_min 2.5
_exptl_absorpt_coefficient_mu 17.967
_exptl_absorpt_correction_T_max 0.746
_exptl_absorpt_correction_T_min 0.275
_exptl_absorpt_correction_type multi-scan
_exptl_absorpt_process_details
;
 '(SADABS (Sheldrick, Bruker, 2008))'
;
_exptl_crystal_colour yellow
_exptl_crystal_density_diffrn 2.718
_exptl_crystal_density_method 'not measured'
_exptl_crystal_description prism
_exptl_crystal_F_000 1468
_exptl_crystal_size_max 0.3
_exptl_crystal_size_mid 0.23
_exptl_crystal_size_min 0.07
_refine_diff_density_max 2.906
_refine_diff_density_min -3.944
_refine_ls_extinction_method none
_refine_ls_goodness_of_fit_ref 1.082
_refine_ls_hydrogen_treatment constr
_refine_ls_matrix_type full
_refine_ls_number_parameters 433
_refine_ls_number_reflns 13384
_refine_ls_number_restraints 0
_refine_ls_restrained_S_all 1.082
_refine_ls_R_factor_gt 0.0631
_refine_ls_shift/su_max 0.001
_refine_ls_structure_factor_coef Fsqd
_refine_ls_weighting_details 'calc w=1/[\s^2^(Fo^2^)+(0.0419P)^2^+45.8937P] where P=(Fo^2^+2Fc^2^)/3'
_refine_ls_weighting_scheme calc
_refine_ls_wR_factor_ref 0.1816
_reflns_number_gt 6648
_reflns_number_total 13384
_reflns_threshold_expression >2sigma(I)
_cod_data_source_file cg201299n_si_003.cif
_cod_data_source_block sad
_cod_original_cell_volume 1983.5(3)
_cod_database_code 4510901

loop_
_symmetry_equiv_pos_as_xyz
'x, y, z'
'-x, -y, -z'

loop_
_atom_site_label
_atom_site_type_symbol
_atom_site_fract_x
_atom_site_fract_y
_atom_site_fract_z
_atom_site_U_iso_or_equiv
_atom_site_adp_type
_atom_site_occupancy
_atom_site_calc_flag
_atom_site_refinement_flags
C1 C 0.1701(17) 0.5794(14) 0.2055(14) 0.061(5) Uani 1 d .
H1 H 0.2527 0.5722 0.2416 0.073 Uiso 1 calc R
C2 C 0.1390(17) 0.5238(12) 0.1102(12) 0.055(4) Uani 1 d .
H2 H 0.2014 0.4788 0.0812 0.066 Uiso 1 calc R
C3 C 0.0172(12) 0.5298(8) 0.0516(9) 0.026(2) Uani 1 d .
C4 C -0.0641(17) 0.6031(12) 0.1025(10) 0.050(4) Uani 1 d .
H4 H -0.1456 0.6131 0.0677 0.061 Uiso 1 calc R
C5 C -0.0315(17) 0.6596(14) 0.1982(12) 0.062(5) Uani 1 d .
H5 H -0.0888 0.7082 0.2282 0.074 Uiso 1 calc R
C6 C 0.8251(15) 0.9213(10) 0.5111(11) 0.042(3) Uani 1 d .
H6 H 0.8775 0.9832 0.5349 0.051 Uiso 1 calc R
C7 C 0.6936(15) 0.9148(10) 0.5361(11) 0.042(3) Uani 1 d .
H7 H 0.6587 0.9718 0.5768 0.051 Uiso 1 calc R
C8 C 0.6135(14) 0.8227(10) 0.5003(10) 0.034(3) Uani 1 d .
C9 C 0.6701(14) 0.7394(10) 0.4367(10) 0.039(3) Uani 1 d .
H9 H 0.6168 0.6773 0.4076 0.046 Uiso 1 calc R
C10 C 0.8026(16) 0.7495(11) 0.4177(10) 0.044(3) Uani 1 d .
H10 H 0.8421 0.6934 0.3797 0.053 Uiso 1 calc R
C11 C 0.2687(17) 0.8792(12) 0.5930(13) 0.052(4) Uani 1 d .
H11 H 0.2163 0.9326 0.6176 0.062 Uiso 1 calc R
C12 C 0.3976(17) 0.8920(11) 0.5691(12) 0.050(4) Uani 1 d .
H12 H 0.4335 0.9546 0.5794 0.06 Uiso 1 calc R
C13 C 0.4752(14) 0.8119(10) 0.5294(9) 0.034(3) Uani 1 d .
C14 C 0.4161(16) 0.7211(11) 0.5165(13) 0.052(4) Uani 1 d .
H14 H 0.4631 0.6655 0.4886 0.063 Uiso 1 calc R
C15 C 0.2898(18) 0.7118(12) 0.5442(14) 0.061(5) Uani 1 d .
H15 H 0.2531 0.6508 0.5373 0.073 Uiso 1 calc R
C16 C 0.9375(16) 0.0484(12) 0.8322(13) 0.053(4) Uani 1 d .
H16 H 0.8559 0.0556 0.7953 0.063 Uiso 1 calc R
C17 C 0.9698(15) 0.1076(12) 0.9305(13) 0.052(4) Uani 1 d .
H17 H 0.9099 0.1545 0.9595 0.062 Uiso 1 calc R
C18 C 1.0924(12) 0.0982(9) 0.9879(10) 0.029(3) Uani 1 d .
C19 C 1.1798(15) 0.0293(12) 0.9388(12) 0.047(4) Uani 1 d .
H19 H 1.2635 0.0215 0.9734 0.056 Uiso 1 calc R
C20 C 1.1444(16) -0.0276(13) 0.8397(14) 0.054(4) Uani 1 d .
H20 H 1.2054 -0.0721 0.8075 0.064 Uiso 1 calc R
C21 C 1.0687(18) 0.2700(13) 1.2466(11) 0.055(4) Uani 1 d .
H21 H 1.0047 0.3095 1.2809 0.066 Uiso 1 calc R
C22 C 1.0370(16) 0.2193(13) 1.1492(12) 0.052(4) Uani 1 d .
H22 H 0.9491 0.2248 1.117 0.062 Uiso 1 calc R
C23 C 1.1295(12) 0.1583(9) 1.0931(11) 0.032(3) Uani 1 d .
C24 C 1.2603(15) 0.1568(11) 1.1481(12) 0.049(4) Uani 1 d .
H24 H 1.3279 0.1192 1.1164 0.058 Uiso 1 calc R
C25 C 1.2916(17) 0.2093(13) 1.2478(13) 0.054(4) Uani 1 d .
H25 H 1.3795 0.2076 1.2827 0.065 Uiso 1 calc R
Bi1 Bi 0.50267(5) 0.22569(3) 0.86115(4) 0.02943(12) Uani 1 d .
Bi2 Bi 0.61113(5) 0.40295(3) 1.18169(4) 0.02948(12) Uani 1 d .
Br1 Br 0.24355(15) 0.13558(10) 0.74609(12) 0.0435(3) Uani 1 d .
Br2 Br 0.64910(18) 0.16843(12) 0.71276(13) 0.0518(4) Uani 1 d .
Br3 Br 0.54876(17) 0.05781(12) 0.87954(16) 0.0595(5) Uani 1 d .
Br4 Br 0.35337(13) 0.30319(10) 1.03457(11) 0.0372(3) Uani 1 d .
Br5 Br 0.76632(13) 0.33333(11) 1.02125(11) 0.0383(3) Uani 1 d .
Br6 Br 0.43903(17) 0.41127(11) 0.83519(14) 0.0498(4) Uani 1 d .
Br7 Br 0.64870(16) 0.23087(11) 1.19709(13) 0.0485(4) Uani 1 d .
Br8 Br 0.4592(2) 0.46358(13) 1.33459(14) 0.0609(5) Uani 1 d .
Br9 Br 0.87894(17) 0.49156(12) 1.30908(13) 0.0541(4) Uani 1 d .
N1 N 0.0830(11) 0.6467(8) 0.2513(9) 0.033(2) Uani 1 d .
N2 N 0.8780(12) 0.8403(8) 0.4534(8) 0.036(2) Uani 1 d .
N3 N 0.2187(11) 0.7912(8) 0.5813(8) 0.034(2) Uani 1 d .
N4 N 1.0215(11) -0.0188(8) 0.7894(9) 0.036(3) Uani 1 d .
N5 N 1.1961(12) 0.2618(10) 1.2929(9) 0.042(3) Uani 1 d .
O1 O 0.1204(11) 0.7002(8) 0.3497(8) 0.050(3) Uani 1 d .
O2 O 1.0061(10) 0.8510(7) 0.4326(8) 0.046(2) Uani 1 d .
O3 O 0.0902(11) 0.7764(9) 0.6031(9) 0.054(3) Uani 1 d .
O4 O 0.9852(11) -0.0746(9) 0.6945(8) 0.053(3) Uani 1 d .
O5 O 1.2257(14) 0.3062(12) 1.3919(9) 0.078(4) Uani 1 d .
O6A O 1.140(4) 0.477(2) 1.4714(19) 0.100(13) Uani 0.5 d P
O6B O 1.242(4) 0.481(2) 1.497(3) 0.092(11) Uani 0.5 d P

loop_
_atom_site_aniso_label
_atom_site_aniso_U_11
_atom_site_aniso_U_22
_atom_site_aniso_U_33
_atom_site_aniso_U_23
_atom_site_aniso_U_13
_atom_site_aniso_U_12
C1 0.042(8) 0.071(12) 0.062(13) 0.023(10) 0.005(8) 0.029(8)
C2 0.054(9) 0.050(9) 0.031(9) -0.008(7) 0.002(7) 0.027(7)
C3 0.024(5) 0.020(5) 0.035(7) 0.009(5) 0.011(5) 0.007(4)
C4 0.065(10) 0.060(10) 0.012(6) 0.000(7) 0.012(6) 0.038(8)
C5 0.058(9) 0.079(12) 0.047(10) 0.019(9) 0.024(8) 0.057(9)
C6 0.040(7) 0.030(7) 0.045(9) 0.006(7) 0.010(6) 0.004(6)
C7 0.048(8) 0.025(6) 0.042(9) 0.001(6) 0.019(7) 0.011(6)
C8 0.042(7) 0.032(7) 0.025(7) 0.009(6) 0.012(5) 0.011(5)
C9 0.043(7) 0.031(7) 0.032(8) 0.003(6) 0.013(6) 0.002(5)
C10 0.054(8) 0.033(7) 0.025(8) -0.004(6) 0.007(6) -0.006(6)
C11 0.051(9) 0.051(9) 0.061(12) 0.031(9) 0.015(8) 0.013(7)
C12 0.055(9) 0.036(8) 0.055(11) 0.015(8) 0.018(8) 0.007(7)
C13 0.040(7) 0.035(7) 0.022(7) 0.010(6) 0.005(5) 0.005(5)
C14 0.050(8) 0.032(7) 0.072(12) 0.013(8) 0.033(8) 0.013(6)
C15 0.062(10) 0.033(8) 0.082(14) 0.012(9) 0.037(10) 0.004(7)
C16 0.044(8) 0.059(10) 0.045(10) 0.013(9) 0.010(7) 0.025(7)
C17 0.037(7) 0.053(9) 0.067(12) 0.026(9) 0.013(7) 0.028(7)
C18 0.030(6) 0.023(6) 0.035(8) 0.012(6) 0.013(5) 0.010(4)
C19 0.033(7) 0.061(10) 0.048(10) 0.025(9) 0.005(7) 0.026(7)
C20 0.040(8) 0.062(10) 0.067(12) 0.036(10) 0.010(8) 0.028(7)
C21 0.068(11) 0.056(10) 0.027(8) 0.005(8) 0.008(8) 0.022(8)
C22 0.048(8) 0.075(12) 0.041(10) 0.030(9) 0.014(7) 0.037(8)
C23 0.026(6) 0.034(7) 0.050(9) 0.028(7) 0.012(6) 0.006(5)
C24 0.037(7) 0.050(9) 0.053(11) 0.018(8) 0.005(7) 0.022(6)
C25 0.040(8) 0.061(11) 0.053(11) 0.020(9) 0.001(8) 0.013(7)
Bi1 0.0313(2) 0.0245(2) 0.0328(3) 0.0132(2) 0.0054(2) 0.00659(17)
Bi2 0.0342(2) 0.0249(2) 0.0305(3) 0.0129(2) 0.0072(2) 0.00849(18)
Br1 0.0416(7) 0.0360(7) 0.0473(9) 0.0183(7) -0.0038(6) 0.0006(6)
Br2 0.0604(9) 0.0419(8) 0.0495(10) 0.0117(8) 0.0273(8) 0.0076(7)
Br3 0.0518(9) 0.0428(9) 0.0993(15) 0.0467(10) 0.0111(9) 0.0142(7)
Br4 0.0305(6) 0.0398(7) 0.0446(9) 0.0218(7) 0.0075(6) 0.0059(5)
Br5 0.0316(6) 0.0416(7) 0.0431(8) 0.0195(7) 0.0107(6) 0.0033(5)
Br6 0.0559(8) 0.0357(7) 0.0636(11) 0.0281(8) 0.0092(7) 0.0098(6)
Br7 0.0496(8) 0.0415(8) 0.0714(12) 0.0378(9) 0.0175(8) 0.0184(6)
Br8 0.0820(12) 0.0464(9) 0.0589(12) 0.0178(9) 0.0424(10) 0.0131(8)
Br9 0.0496(8) 0.0451(9) 0.0528(11) 0.0153(8) -0.0076(7) -0.0015(7)
N1 0.028(5) 0.042(6) 0.035(7) 0.020(6) 0.013(5) 0.007(4)
N2 0.039(6) 0.034(6) 0.028(6) 0.006(5) 0.008(5) 0.007(5)
N3 0.031(5) 0.037(6) 0.026(6) 0.006(5) 0.003(4) 0.002(4)
N4 0.033(5) 0.035(6) 0.041(7) 0.017(6) 0.006(5) 0.010(4)
N5 0.041(6) 0.056(8) 0.030(7) 0.020(6) 0.007(5) 0.008(5)
O1 0.044(6) 0.061(7) 0.041(7) 0.018(6) 0.013(5) 0.016(5)
O2 0.036(5) 0.043(6) 0.052(7) 0.016(5) 0.012(5) 0.001(4)
O3 0.043(6) 0.063(7) 0.066(8) 0.033(7) 0.021(5) 0.009(5)
O4 0.051(6) 0.059(7) 0.041(7) 0.014(6) 0.008(5) 0.013(5)
O5 0.078(9) 0.111(12) 0.040(8) 0.029(8) 0.007(7) 0.020(8)
O6A 0.15(3) 0.08(2) 0.029(15) 0.015(15) -0.049(18) -0.01(2)
O6B 0.12(3) 0.08(2) 0.08(2) 0.06(2) -0.02(2) 0.001(19)

loop_
_atom_type_symbol
_atom_type_description
_atom_type_scat_dispersion_real
_atom_type_scat_dispersion_imag
_atom_type_scat_source
C C 0.0033 0.0016 'International Tables Vol C Tables 4.2.6.8 and 6.1.1.4'
H H 0 0 'International Tables Vol C Tables 4.2.6.8 and 6.1.1.4'
Bi Bi -4.1077 10.2566 'International Tables Vol C Tables 4.2.6.8 and 6.1.1.4'
Br Br -0.2901 2.4595 'International Tables Vol C Tables 4.2.6.8 and 6.1.1.4'
N N 0.0061 0.0033 'International Tables Vol C Tables 4.2.6.8 and 6.1.1.4'
O O 0.0106 0.006 'International Tables Vol C Tables 4.2.6.8 and 6.1.1.4'

loop_
_geom_angle_atom_site_label_1
_geom_angle_atom_site_label_2
_geom_angle_atom_site_label_3
_geom_angle
_geom_angle_site_symmetry_1
_geom_angle_site_symmetry_3
C2 C1 N1 120.9(14) . .
C2 C1 H1 119.5 . .
N1 C1 H1 119.5 . .
C1 C2 C3 122.8(13) . .
C1 C2 H2 118.6 . .
C3 C2 H2 118.6 . .
C2 C3 C4 113.3(12) . .
C2 C3 C3 123.3(13) . 2_565
C4 C3 C3 123.3(13) . 2_565
C5 C4 C3 123.6(13) . .
C5 C4 H4 118.2 . .
C3 C4 H4 118.2 . .
C4 C5 N1 120.3(13) . .
C4 C5 H5 119.8 . .
N1 C5 H5 119.8 . .
N2 C6 C7 121.1(13) . .
N2 C6 H6 119.5 . .
C7 C6 H6 119.5 . .
C6 C7 C8 120.0(12) . .
C6 C7 H7 120 . .
C8 C7 H7 120 . .
C7 C8 C9 117.3(12) . .
C7 C8 C13 121.7(11) . .
C9 C8 C13 121.0(12) . .
C10 C9 C8 120.2(13) . .
C10 C9 H9 119.9 . .
C8 C9 H9 119.9 . .
N2 C10 C9 121.0(13) . .
N2 C10 H10 119.5 . .
C9 C10 H10 119.5 . .
N3 C11 C12 120.2(14) . .
N3 C11 H11 119.9 . .
C12 C11 H11 119.9 . .
C11 C12 C13 120.5(14) . .
C11 C12 H12 119.8 . .
C13 C12 H12 119.8 . .
C14 C13 C12 116.8(13) . .
C14 C13 C8 121.4(12) . .
C12 C13 C8 121.8(12) . .
C15 C14 C13 121.1(13) . .
C15 C14 H14 119.5 . .
C13 C14 H14 119.5 . .
N3 C15 C14 119.7(14) . .
N3 C15 H15 120.2 . .
C14 C15 H15 120.2 . .
N4 C16 C17 120.5(14) . .
N4 C16 H16 119.7 . .
C17 C16 H16 119.7 . .
C16 C17 C18 120.8(13) . .
C16 C17 H17 119.6 . .
C18 C17 H17 119.6 . .
C19 C18 C17 116.2(13) . .
C19 C18 C23 121.1(12) . .
C17 C18 C23 122.7(12) . .
C20 C19 C18 121.0(12) . .
C20 C19 H19 119.5 . .
C18 C19 H19 119.5 . .
N4 C20 C19 119.9(14) . .
N4 C20 H20 120.1 . .
C19 C20 H20 120.1 . .
C22 C21 N5 118.0(15) . .
C22 C21 H21 121 . .
N5 C21 H21 121 . .
C21 C22 C23 123.7(14) . .
C21 C22 H22 118.1 . .
C23 C22 H22 118.1 . .
C24 C23 C22 113.7(14) . .
C24 C23 C18 122.1(12) . .
C22 C23 C18 124.1(12) . .
C25 C24 C23 122.0(14) . .
C25 C24 H24 119 . .
C23 C24 H24 119 . .
N5 C25 C24 119.2(14) . .
N5 C25 H25 120.4 . .
C24 C25 H25 120.4 . .
Br1 Bi1 Br3 89.38(5) . .
Br1 Bi1 Br2 95.34(6) . .
Br3 Bi1 Br2 90.86(6) . .
Br1 Bi1 Br4 88.03(5) . .
Br3 Bi1 Br4 91.38(5) . .
Br2 Bi1 Br4 175.97(5) . .
Br1 Bi1 Br5 169.50(5) . .
Br3 Bi1 Br5 88.83(5) . .
Br2 Bi1 Br5 95.03(5) . .
Br4 Bi1 Br5 81.67(4) . .
Br1 Bi1 Br6 88.35(4) . .
Br3 Bi1 Br6 177.73(5) . .
Br2 Bi1 Br6 89.34(5) . .
Br4 Bi1 Br6 88.55(4) . .
Br5 Bi1 Br6 93.41(4) . .
Br7 Bi2 Br8 89.28(5) . .
Br7 Bi2 Br9 89.77(5) . .
Br8 Bi2 Br9 93.17(6) . .
Br7 Bi2 Br4 89.59(5) . .
Br8 Bi2 Br4 92.85(5) . .
Br9 Bi2 Br4 173.93(5) . .
Br7 Bi2 Br5 89.08(5) . .
Br8 Bi2 Br5 178.17(5) . .
Br9 Bi2 Br5 87.64(5) . .
Br4 Bi2 Br5 86.32(4) . .
Br7 Bi2 Br6 178.28(5) . 2_667
Br8 Bi2 Br6 89.61(5) . 2_667
Br9 Bi2 Br6 91.61(5) . 2_667
Br4 Bi2 Br6 89.15(4) . 2_667
Br5 Bi2 Br6 92.01(5) . 2_667
Bi2 Br4 Bi1 96.22(4) . .
Bi2 Br5 Bi1 95.80(4) . .
Bi2 Br6 Bi1 177.19(7) 2_667 .
C5 N1 C1 118.9(14) . .
C5 N1 O1 123.3(11) . .
C1 N1 O1 117.7(12) . .
O2 N2 C6 118.5(11) . .
O2 N2 C10 121.3(11) . .
C6 N2 C10 120.2(12) . .
C11 N3 C15 121.7(13) . .
C11 N3 O3 121.3(12) . .
C15 N3 O3 117.0(12) . .
O4 N4 C16 118.2(12) . .
O4 N4 C20 120.3(12) . .
C16 N4 C20 121.4(14) . .
C25 N5 C21 123.4(14) . .
C25 N5 O5 117.6(13) . .
C21 N5 O5 118.9(13) . .

loop_
_geom_bond_atom_site_label_1
_geom_bond_atom_site_label_2
_geom_bond_distance
_geom_bond_site_symmetry_2
C1 C2 1.33(2) .
C1 N1 1.358(18) .
C1 H1 0.93 .
C2 C3 1.388(18) .
C2 H2 0.93 .
C3 C4 1.394(16) .
C3 C3 1.43(3) 2_565
C4 C5 1.33(2) .
C4 H4 0.93 .
C5 N1 1.334(18) .
C5 H5 0.93 .
C6 N2 1.337(17) .
C6 C7 1.384(19) .
C6 H6 0.93 .
C7 C8 1.392(18) .
C7 H7 0.93 .
C8 C9 1.409(18) .
C8 C13 1.489(18) .
C9 C10 1.360(19) .
C9 H9 0.93 .
C10 N2 1.358(17) .
C10 H10 0.93 .
C11 N3 1.322(18) .
C11 C12 1.37(2) .
C11 H11 0.93 .
C12 C13 1.396(19) .
C12 H12 0.93 .
C13 C14 1.383(19) .
C14 C15 1.37(2) .
C14 H14 0.93 .
C15 N3 1.344(18) .
C15 H15 0.93 .
C16 N4 1.323(17) .
C16 C17 1.37(2) .
C16 H16 0.93 .
C17 C18 1.405(18) .
C17 H17 0.93 .
C18 C19 1.389(17) .
C18 C23 1.46(2) .
C19 C20 1.38(2) .
C19 H19 0.93 .
C20 N4 1.345(17) .
C20 H20 0.93 .
C21 C22 1.34(2) .
C21 N5 1.347(19) .
C21 H21 0.93 .
C22 C23 1.411(19) .
C22 H22 0.93 .
C23 C24 1.401(18) .
C24 C25 1.38(2) .
C24 H24 0.93 .
C25 N5 1.312(19) .
C25 H25 0.93 .
Bi1 Br1 2.7135(15) .
Bi1 Br3 2.7212(14) .
Bi1 Br2 2.7287(17) .
Bi1 Br4 3.0528(16) .
Bi1 Br5 3.0540(16) .
Bi1 Br6 3.0749(14) .
Bi2 Br7 2.7481(13) .
Bi2 Br8 2.8171(18) .
Bi2 Br9 2.8364(17) .
Bi2 Br4 2.9093(15) .
Bi2 Br5 2.9281(16) .
Bi2 Br6 2.9835(14) 2_667
Br6 Bi2 2.9835(14) 2_667
N1 O1 1.362(15) .
N2 O2 1.335(14) .
N3 O3 1.360(14) .
N4 O4 1.323(15) .
N5 O5 1.363(17) .
O6A O6B 0.98(4) .
